data_7050497
loop_
_publ_author_name
'Shah, Shashin'
'Eichler, Barrett E.'
'Smith, Rhett C.'
'Power, Philip P.'
'Protasiewicz, John D.'

_publ_section_title
;
 Synthesis and solid state structures of increasingly sterically
 crowded 1,4-diiodo-2,3,5,6-tetraarylbenzenes: a new series of bulky
 benzenes and aryls
;
_journal_issue 2
_journal_name_full 'New Journal of Chemistry'
_journal_page_first 442
_journal_paper_doi 10.1039/b210577b
_journal_volume 27
_journal_year 2003
_chemical_formula_sum 'C46 H52 I2'
_chemical_formula_weight 858.68
_chemical_name_common 2,3,5,6-Tetra-(4-t-Butylphenyl)-1,4-di-iodobenzene
_chemical_name_systematic
;
?
;
_space_group_IT_number 14
_symmetry_cell_setting monoclinic
_symmetry_space_group_name_Hall '-P 2ybc'
_symmetry_space_group_name_H-M 'P 1 21/c 1'
_atom_sites_solution_hydrogens difmap
_atom_sites_solution_primary direct
_atom_sites_solution_secondary difmap
_audit_creation_method SHELXL-97
_cell_angle_alpha 90.00
_cell_angle_beta 113.4060(10)
_cell_angle_gamma 90.00
_cell_formula_units_Z 2
_cell_length_a 14.2005(5)
_cell_length_b 10.6963(4)
_cell_length_c 13.9689(5)
_cell_measurement_reflns_used 5737
_cell_measurement_temperature 90(2)
_cell_measurement_theta_max 28.12
_cell_measurement_theta_min 2.46
_cell_volume 1947.18(12)
_computing_cell_refinement 'Bruker SMART'
_computing_data_collection 'Bruker SMART'
_computing_data_reduction 'Bruker SHELXTL v. 5.10'
_computing_molecular_graphics 'XP, Bruker SHELXTL v. 5.10'
_computing_publication_material 'XCIF, Bruker SHELXTL v. 5.10'
_computing_structure_refinement 'XL, Bruker SHELXTL v. 5.10'
_computing_structure_solution 'XS, Bruker SHELXTL v. 5.10'
_diffrn_ambient_temperature 90(2)
_diffrn_measured_fraction_theta_full 0.972
_diffrn_measured_fraction_theta_max 0.972
_diffrn_measurement_device_type 'Bruker SMART 1000'
_diffrn_measurement_method /w
_diffrn_radiation_monochromator graphite
_diffrn_radiation_source 'normal-focus sealed tube'
_diffrn_radiation_type MoK\a
_diffrn_radiation_wavelength 0.71073
_diffrn_reflns_av_R_equivalents 0.0659
_diffrn_reflns_av_sigmaI/netI 0.0641
_diffrn_reflns_limit_h_max 18
_diffrn_reflns_limit_h_min -20
_diffrn_reflns_limit_k_max 15
_diffrn_reflns_limit_k_min -15
_diffrn_reflns_limit_l_max 20
_diffrn_reflns_limit_l_min -20
_diffrn_reflns_number 28187
_diffrn_reflns_theta_full 31.52
_diffrn_reflns_theta_max 31.52
_diffrn_reflns_theta_min 1.56
_diffrn_standards_decay_% <0.01
_diffrn_standards_number '50 frames remeasured'
_exptl_absorpt_coefficient_mu 1.646
_exptl_absorpt_correction_T_max 0.880
_exptl_absorpt_correction_T_min 0.853
_exptl_absorpt_correction_type multi-scan
_exptl_absorpt_process_details
;SADABS: an empirical absorption program by G. M. Sheldrick
using the method described by Blessing, R. H.; Acta Cryst.
A51, 1995, 33.
;
_exptl_crystal_colour colorless
_exptl_crystal_density_diffrn 1.465
_exptl_crystal_density_method 'not measured'
_exptl_crystal_description cube
_exptl_crystal_F_000 868
_exptl_crystal_size_max 0.10
_exptl_crystal_size_mid 0.09
_exptl_crystal_size_min 0.08
_refine_diff_density_max 1.014
_refine_diff_density_min -0.823
_refine_diff_density_rms 0.119
_refine_ls_extinction_method '1,0,0 omitted'
_refine_ls_goodness_of_fit_ref 0.899
_refine_ls_hydrogen_treatment refall
_refine_ls_matrix_type full
_refine_ls_number_parameters 295
_refine_ls_number_reflns 6313
_refine_ls_number_restraints 0
_refine_ls_restrained_S_all 0.899
_refine_ls_R_factor_all 0.0663
_refine_ls_R_factor_gt 0.0336
_refine_ls_shift/su_max 0.001
_refine_ls_shift/su_mean 0.000
_refine_ls_structure_factor_coef Fsqd
_refine_ls_weighting_details 'calc w=1/[\s^2^(Fo^2^)+(0.0341P)^2^] where P=(Fo^2^+2Fc^2^)/3'
_refine_ls_weighting_scheme calc
_refine_ls_wR_factor_gt 0.0659
_refine_ls_wR_factor_ref 0.0758
_reflns_number_gt 4269
_reflns_number_total 6314
_reflns_threshold_expression I>2\s(I)
_cod_data_source_file b210577b.txt
_cod_data_source_block be36a
_cod_depositor_comments
;
The following automatic conversions were performed:
'_symmetry_cell_setting' value 'Monoclinic' changed to 'monoclinic'
according to '/home/saulius/struct/CIF-dictionaries/cif_core.dic'
dictionary named 'cif_core.dic' version 2.4.1 from 2010-06-29.

Automatic conversion script
Id: cif_fix_enum 1527 2010-12-29 10:47:43Z saulius 
;
_cod_original_sg_symbol_H-M 'P 21/c'
_cod_database_code 7050497

loop_
_symmetry_equiv_pos_as_xyz
'x, y, z'
'-x, y+1/2, -z+1/2'
'-x, -y, -z'
'x, -y-1/2, z-1/2'

loop_
_atom_site_label
_atom_site_type_symbol
_atom_site_fract_x
_atom_site_fract_y
_atom_site_fract_z
_atom_site_U_iso_or_equiv
_atom_site_adp_type
_atom_site_occupancy
_atom_site_symmetry_multiplicity
_atom_site_calc_flag
_atom_site_refinement_flags
_atom_site_disorder_assembly
_atom_site_disorder_group
I1 I 0.447973(14) 0.192142(16) 0.048913(14) 0.02106(6) Uani 1 1 d . . .
C1 C 0.4762(2) 0.3786(2) 0.0167(2) 0.0153(5) Uani 1 1 d . . .
C2 C 0.42484(19) 0.4771(3) 0.0408(2) 0.0171(5) Uani 1 1 d . . .
C3 C 0.44956(19) 0.6005(2) 0.0240(2) 0.0170(5) Uani 1 1 d . . .
C4 C 0.3441(2) 0.4566(2) 0.0838(2) 0.0166(5) Uani 1 1 d . . .
C5 C 0.2503(2) 0.4047(2) 0.0219(2) 0.0168(5) Uani 1 1 d . . .
H5A H 0.238(2) 0.381(3) -0.046(2) 0.020 Uiso 1 1 d . . .
C6 C 0.1724(2) 0.3934(2) 0.0584(2) 0.0184(5) Uani 1 1 d . . .
H6A H 0.108(2) 0.358(3) 0.012(2) 0.022 Uiso 1 1 d . . .
C7 C 0.1860(2) 0.4325(2) 0.1581(2) 0.0179(5) Uani 1 1 d . . .
C8 C 0.2817(2) 0.4830(3) 0.2199(2) 0.0210(6) Uani 1 1 d . . .
H8A H 0.294(2) 0.508(3) 0.288(2) 0.025 Uiso 1 1 d . . .
C9 C 0.3591(2) 0.4957(3) 0.1838(2) 0.0214(6) Uani 1 1 d . . .
H9A H 0.422(2) 0.527(3) 0.228(2) 0.026 Uiso 1 1 d . . .
C10 C 0.1009(2) 0.4275(3) 0.1992(2) 0.0202(6) Uani 1 1 d . . .
C11 C 0.1370(3) 0.3498(4) 0.2998(3) 0.0318(7) Uani 1 1 d . . .
H11A H 0.155(3) 0.265(4) 0.283(3) 0.048 Uiso 1 1 d . . .
H11B H 0.196(3) 0.380(3) 0.351(3) 0.048 Uiso 1 1 d . . .
H11C H 0.086(3) 0.351(3) 0.325(3) 0.048 Uiso 1 1 d . . .
C12 C 0.0022(2) 0.3679(3) 0.1204(3) 0.0253(6) Uani 1 1 d . . .
H12A H 0.013(3) 0.285(3) 0.107(3) 0.038 Uiso 1 1 d . . .
H12B H -0.047(3) 0.368(3) 0.149(3) 0.038 Uiso 1 1 d . . .
H12C H -0.026(2) 0.412(3) 0.052(3) 0.038 Uiso 1 1 d . . .
C13 C 0.0759(2) 0.5608(3) 0.2221(3) 0.0251(6) Uani 1 1 d . . .
H13A H 0.053(3) 0.617(3) 0.159(3) 0.038 Uiso 1 1 d . . .
H13B H 0.027(3) 0.560(3) 0.249(3) 0.038 Uiso 1 1 d . . .
H13C H 0.138(3) 0.595(3) 0.273(3) 0.038 Uiso 1 1 d . . .
C14 C 0.3948(2) 0.7054(3) 0.0507(2) 0.0182(5) Uani 1 1 d . . .
C15 C 0.2911(2) 0.7262(3) -0.0078(2) 0.0205(6) Uani 1 1 d . . .
H15A H 0.254(2) 0.675(3) -0.066(2) 0.025 Uiso 1 1 d . . .
C16 C 0.2373(2) 0.8158(3) 0.0223(2) 0.0206(5) Uani 1 1 d . . .
H16A H 0.168(2) 0.828(3) -0.023(2) 0.025 Uiso 1 1 d . . .
C17 C 0.2856(2) 0.8859(2) 0.1128(2) 0.0183(5) Uani 1 1 d . . .
C18 C 0.3902(2) 0.8673(3) 0.1697(2) 0.0203(6) Uani 1 1 d . . .
H18A H 0.432(2) 0.914(3) 0.239(2) 0.024 Uiso 1 1 d . . .
C19 C 0.4440(2) 0.7784(3) 0.1383(2) 0.0204(6) Uani 1 1 d . . .
H19A H 0.506(2) 0.767(3) 0.177(2) 0.024 Uiso 1 1 d . . .
C20 C 0.2229(2) 0.9750(3) 0.1499(2) 0.0211(6) Uani 1 1 d . . .
C21 C 0.1505(3) 0.8958(3) 0.1831(3) 0.0400(9) Uani 1 1 d . . .
H21A H 0.194(3) 0.834(4) 0.241(3) 0.060 Uiso 1 1 d . . .
H21B H 0.111(3) 0.956(4) 0.210(3) 0.060 Uiso 1 1 d . . .
H21C H 0.102(3) 0.852(4) 0.120(3) 0.060 Uiso 1 1 d . . .
C22 C 0.2908(3) 1.0547(4) 0.2417(3) 0.0375(8) Uani 1 1 d . . .
H22A H 0.324(3) 1.002(4) 0.306(3) 0.056 Uiso 1 1 d . . .
H22B H 0.333(3) 1.105(4) 0.225(3) 0.056 Uiso 1 1 d . . .
H22C H 0.248(3) 1.122(4) 0.261(3) 0.056 Uiso 1 1 d . . .
C23 C 0.1577(3) 1.0619(3) 0.0618(3) 0.0336(8) Uani 1 1 d . . .
H23A H 0.107(3) 1.015(4) 0.006(3) 0.050 Uiso 1 1 d . . .
H23B H 0.119(3) 1.113(4) 0.086(3) 0.050 Uiso 1 1 d . . .
H23C H 0.203(3) 1.118(4) 0.041(3) 0.050 Uiso 1 1 d . . .

loop_
_atom_site_aniso_label
_atom_site_aniso_U_11
_atom_site_aniso_U_22
_atom_site_aniso_U_33
_atom_site_aniso_U_23
_atom_site_aniso_U_13
_atom_site_aniso_U_12
I1 0.02171(9) 0.01905(8) 0.02525(9) 0.00065(9) 0.01232(7) 0.00180(8)
C1 0.0159(12) 0.0173(12) 0.0145(12) -0.0040(10) 0.0078(11) 0.0012(10)
C2 0.0147(13) 0.0226(13) 0.0144(12) -0.0033(10) 0.0060(11) 0.0015(10)
C3 0.0139(12) 0.0185(12) 0.0172(13) -0.0037(10) 0.0047(11) 0.0006(10)
C4 0.0158(13) 0.0180(12) 0.0188(13) -0.0026(10) 0.0098(11) 0.0023(10)
C5 0.0169(13) 0.0173(12) 0.0158(12) -0.0028(10) 0.0063(11) -0.0004(10)
C6 0.0146(13) 0.0174(12) 0.0231(14) -0.0003(11) 0.0073(12) -0.0018(10)
C7 0.0155(13) 0.0184(12) 0.0231(14) 0.0032(11) 0.0110(11) 0.0021(10)
C8 0.0205(14) 0.0269(14) 0.0180(13) -0.0019(11) 0.0101(12) 0.0023(12)
C9 0.0121(13) 0.0302(15) 0.0206(14) -0.0032(12) 0.0052(12) 0.0000(11)
C10 0.0199(14) 0.0198(13) 0.0249(14) 0.0033(11) 0.0133(12) 0.0002(11)
C11 0.0296(18) 0.0394(18) 0.0346(18) 0.0124(15) 0.0214(16) 0.0072(15)
C12 0.0217(15) 0.0246(15) 0.0350(18) 0.0000(13) 0.0169(14) -0.0009(12)
C13 0.0215(15) 0.0232(15) 0.0368(18) -0.0024(13) 0.0182(15) 0.0014(12)
C14 0.0177(12) 0.0201(13) 0.0203(13) -0.0007(11) 0.0111(11) 0.0020(11)
C15 0.0184(14) 0.0212(13) 0.0211(14) -0.0052(11) 0.0070(12) 0.0010(11)
C16 0.0152(12) 0.0255(14) 0.0200(13) 0.0004(12) 0.0057(11) 0.0034(12)
C17 0.0221(14) 0.0161(12) 0.0204(13) -0.0003(10) 0.0125(12) 0.0009(10)
C18 0.0176(14) 0.0198(13) 0.0224(14) -0.0073(11) 0.0068(12) -0.0037(11)
C19 0.0158(13) 0.0231(14) 0.0217(14) -0.0048(11) 0.0069(12) 0.0010(11)
C20 0.0216(14) 0.0198(13) 0.0297(16) 0.0008(11) 0.0184(13) 0.0045(11)
C21 0.049(2) 0.0337(19) 0.057(3) 0.0032(17) 0.043(2) 0.0042(17)
C22 0.042(2) 0.036(2) 0.038(2) -0.0140(16) 0.0196(18) 0.0063(16)
C23 0.0373(19) 0.0273(17) 0.041(2) -0.0001(15) 0.0202(17) 0.0110(15)

loop_
_atom_type_symbol
_atom_type_description
_atom_type_scat_dispersion_real
_atom_type_scat_dispersion_imag
_atom_type_scat_source
C C 0.0033 0.0016 'International Tables Vol C Tables 4.2.6.8 and 6.1.1.4'
H H 0.0000 0.0000 'International Tables Vol C Tables 4.2.6.8 and 6.1.1.4'
I I -0.4742 1.8119 'International Tables Vol C Tables 4.2.6.8 and 6.1.1.4'

loop_
_geom_angle_atom_site_label_1
_geom_angle_atom_site_label_2
_geom_angle_atom_site_label_3
_geom_angle
_geom_angle_site_symmetry_1
_geom_angle_site_symmetry_3
_geom_angle_publ_flag
C2 C1 C3 121.8(2) . 3_665 ?
C2 C1 I1 119.87(19) . . ?
C3 C1 I1 118.28(18) 3_665 . ?
C1 C2 C3 118.5(2) . . ?
C1 C2 C4 122.6(2) . . ?
C3 C2 C4 118.9(2) . . ?
C1 C3 C2 119.7(2) 3_665 . ?
C1 C3 C14 122.1(2) 3_665 . ?
C2 C3 C14 118.2(2) . . ?
C5 C4 C9 118.3(2) . . ?
C5 C4 C2 120.4(2) . . ?
C9 C4 C2 121.3(2) . . ?
C4 C5 C6 120.8(2) . . ?
C7 C6 C5 121.6(3) . . ?
C6 C7 C8 116.7(2) . . ?
C6 C7 C10 123.2(2) . . ?
C8 C7 C10 120.1(2) . . ?
C9 C8 C7 122.1(3) . . ?
C8 C9 C4 120.5(3) . . ?
C7 C10 C13 109.1(2) . . ?
C7 C10 C11 109.6(2) . . ?
C13 C10 C11 109.5(3) . . ?
C7 C10 C12 112.2(2) . . ?
C13 C10 C12 108.4(2) . . ?
C11 C10 C12 108.0(3) . . ?
C19 C14 C15 118.3(2) . . ?
C19 C14 C3 121.0(2) . . ?
C15 C14 C3 120.6(2) . . ?
C16 C15 C14 120.9(3) . . ?
C15 C16 C17 120.9(3) . . ?
C18 C17 C16 118.0(2) . . ?
C18 C17 C20 121.9(2) . . ?
C16 C17 C20 120.0(2) . . ?
C17 C18 C19 120.7(3) . . ?
C14 C19 C18 121.0(3) . . ?
C22 C20 C23 108.5(3) . . ?
C22 C20 C17 112.0(2) . . ?
C23 C20 C17 110.8(2) . . ?
C22 C20 C21 109.2(3) . . ?
C23 C20 C21 108.3(3) . . ?
C17 C20 C21 107.9(2) . . ?

loop_
_geom_bond_atom_site_label_1
_geom_bond_atom_site_label_2
_geom_bond_distance
_geom_bond_site_symmetry_2
_geom_bond_publ_flag
I1 C1 2.118(3) . ?
C1 C2 1.397(3) . ?
C1 C3 1.400(3) 3_665 ?
C2 C3 1.409(4) . ?
C2 C4 1.506(3) . ?
C3 C1 1.400(3) 3_665 ?
C3 C14 1.495(4) . ?
C4 C5 1.384(4) . ?
C4 C9 1.392(4) . ?
C5 C6 1.396(4) . ?
C6 C7 1.392(4) . ?
C7 C8 1.397(4) . ?
C7 C10 1.531(4) . ?
C8 C9 1.386(4) . ?
C10 C13 1.533(4) . ?
C10 C11 1.535(4) . ?
C10 C12 1.535(4) . ?
C14 C19 1.384(4) . ?
C14 C15 1.390(4) . ?
C15 C16 1.389(4) . ?
C16 C17 1.393(4) . ?
C17 C18 1.393(4) . ?
C17 C20 1.530(4) . ?
C18 C19 1.395(4) . ?
C20 C22 1.523(4) . ?
C20 C23 1.526(4) . ?
C20 C21 1.539(4) . ?
